data_1552310
loop_
_publ_author_name
'Tan, Chen'
'Qasim, Muhammad'
'Pang, Wenmin'
'Chen, Changle'

_publ_section_title
;
 Ligand--metal secondary interactions in phosphine--sulfonate palladium
 and nickel catalyzed ethylene (co)polymerization
;
_journal_issue 2
_journal_name_full 'Polymer Chemistry'
_journal_page_first 411
_journal_page_last 416
_journal_paper_doi 10.1039/C9PY00904C
_journal_volume 11
_journal_year 2020
_chemical_formula_moiety 'C33 H30 N O4 P Pd S2'
_chemical_formula_sum 'C33 H30 N O4 P Pd S2'
_chemical_formula_weight 706.07
_space_group_crystal_system triclinic
_space_group_IT_number 2
_space_group_name_Hall '-P 1'
_space_group_name_H-M_alt 'P -1'
_symmetry_space_group_name_Hall '-P 1'
_symmetry_space_group_name_H-M 'P -1'
_atom_sites_solution_hydrogens geom
_atom_sites_solution_primary dual
_audit_creation_date 2019-08-17
_audit_creation_method
;
Olex2 1.2
(compiled 2018.05.29 svn.r3508 for OlexSys, GUI svn.r5506)
;
_audit_update_record
;
2019-08-17 deposited with the CCDC.    2019-09-08 downloaded from the CCDC.
;
_cell_angle_alpha 85.456(2)
_cell_angle_beta 75.6790(10)
_cell_angle_gamma 87.617(3)
_cell_formula_units_Z 2
_cell_length_a 10.1100(9)
_cell_length_b 12.7449(11)
_cell_length_c 14.2331(12)
_cell_measurement_reflns_used 851
_cell_measurement_temperature 298(2)
_cell_measurement_theta_max 27.095
_cell_measurement_theta_min 2.238
_cell_volume 1770.9(3)
_computing_molecular_graphics 'Olex2 (Dolomanov et al., 2009)'
_computing_publication_material 'Olex2 (Dolomanov et al., 2009)'
_computing_structure_refinement 'ShelXL (Sheldrick, 2015)'
_computing_structure_solution 'ShelXT (Sheldrick, 2015)'
_diffrn_ambient_temperature 298.15
_diffrn_measured_fraction_theta_full 0.983
_diffrn_measured_fraction_theta_max 0.983
_diffrn_measurement_device_type 'Bruker APEX-II CCD'
_diffrn_radiation_type MoK\a
_diffrn_radiation_wavelength 0.71073
_diffrn_reflns_av_R_equivalents 0.0864
_diffrn_reflns_av_unetI/netI 0.2381
_diffrn_reflns_Laue_measured_fraction_full 0.983
_diffrn_reflns_Laue_measured_fraction_max 0.983
_diffrn_reflns_limit_h_max 12
_diffrn_reflns_limit_h_min -12
_diffrn_reflns_limit_k_max 10
_diffrn_reflns_limit_k_min -15
_diffrn_reflns_limit_l_max 16
_diffrn_reflns_limit_l_min -16
_diffrn_reflns_number 8762
_diffrn_reflns_point_group_measured_fraction_full 0.983
_diffrn_reflns_point_group_measured_fraction_max 0.983
_diffrn_reflns_theta_full 25.018
_diffrn_reflns_theta_max 25.018
_diffrn_reflns_theta_min 2.238
_exptl_absorpt_coefficient_mu 0.721
_exptl_absorpt_correction_T_max 0.9649
_exptl_absorpt_correction_T_min 0.8934
_exptl_absorpt_correction_type multi-scan
_exptl_absorpt_process_details Bruker;sadabs;2016
_exptl_crystal_colour colourless
_exptl_crystal_colour_primary colourless
_exptl_crystal_density_diffrn 1.324
_exptl_crystal_description block
_exptl_crystal_F_000 720
_exptl_crystal_size_max 0.16
_exptl_crystal_size_mid 0.07
_exptl_crystal_size_min 0.05
_platon_squeeze_details
;
TITL 170116a in P-1
CELL   10.1100   12.7449   14.2331     85.46     75.68     87.62
SPGR P-1
# Solvent Accessible Volume =       261
# Electrons Found in S.A.V. =        66
# Note: Atoms in Void as Cxxx and Qxxx all others
C101 0.941 0.952 0.099 !       3.61 eA-3
C102 0.868 1.002 0.027 !       3.47 eA-3
C103 0.898 0.982 0.057 !       3.43 eA-3
C104 0.087 0.966 0.048 !       3.21 eA-3
C105 0.118 0.920 0.097 !       2.51 eA-3
C106 0.033 0.950 0.108 !       2.45 eA-3
C107 0.206 0.986 0.042 !       2.14 eA-3
C108 0.748 0.965 0.035 !       1.98 eA-3
C109 0.993 0.934 0.153 !       1.65 eA-3
C110 0.203 0.955 0.106 !       1.57 eA-3
C111 0.111 0.919 0.186 !       1.51 eA-3
C112 0.176 0.880 0.145 !       1.50 eA-3
C113 1.004 0.922 0.205 !       1.46 eA-3
Q114 0.500 0.253 0.310 !       1.45 eA-3
C115 0.096 0.969 0.167 !       1.41 eA-3
C116 0.104 0.907 0.245 !       1.40 eA-3
Q117 0.425 0.299 0.451 !       1.37 eA-3
Q118 0.994 0.795 0.141 !       1.36 eA-3
Q119 0.603 0.329 0.314 !       1.31 eA-3
C120 0.080 0.845 0.190 !       1.31 eA-3
C121 0.244 0.889 0.110 !       1.30 eA-3
Q122 0.861 0.098 0.060 !       1.26 eA-3
Q123 0.300 0.948 0.138 !       1.26 eA-3
C124 0.063 0.896 0.158 !       1.25 eA-3
Q125 0.709 0.058-0.001 !       1.24 eA-3
Q126 0.847 0.341 0.080 !       1.23 eA-3
Q127 0.472 0.453 0.371 !       1.21 eA-3
Q128 0.134 0.996 0.299 !       1.21 eA-3
C129 0.213 0.900 0.184 !       1.20 eA-3
Q130 0.898 0.906 0.028 !       1.20 eA-3
Q131 0.850 0.955 0.482 !       1.20 eA-3
C132 0.165 0.842 0.110 !       1.18 eA-3
Q133 0.774 0.086 0.014 !       1.18 eA-3
Q134 0.157 0.888 0.017 !       1.15 eA-3
C135 0.158 0.861 0.216 !       1.13 eA-3
Q136 0.251 0.049 0.082 !       1.13 eA-3
C137 0.786 0.937 0.098 !       1.13 eA-3
Q138 0.769 0.013 0.097 !       1.12 eA-3
Q139 0.535 0.251 0.391 !       1.10 eA-3
C140 0.103 0.813 0.146 !       1.09 eA-3
Q141 0.426 0.280 0.372 !       1.09 eA-3
Q142 0.736 0.750 0.488 !       1.09 eA-3
Q143 0.997 0.829 0.327 !       1.08 eA-3
Q144 0.887 0.029 0.123 !       1.08 eA-3
Q145 0.204 0.813 0.299 !       1.08 eA-3
Q146 0.144 0.059 0.061 !       1.07 eA-3
Q147 0.830 0.999 0.143 !       1.07 eA-3
Q148 0.874 0.152 0.036 !       1.05 eA-3
C149 0.977 0.874 0.145 !       1.05 eA-3
Q150 0.521 0.326 0.442 !       1.02 eA-3
Q151 0.231 0.591 0.341 !       1.01 eA-3
Q152 0.198 0.982 0.214 !       1.01 eA-3
Q153 0.600 0.751 0.436 !       1.00 eA-3
Q154 0.164 0.106 0.501 !       1.00 eA-3
Q155 0.217 0.139 0.046 !       1.00 eA-3
Q156 0.916 0.204 0.083 !       1.00 eA-3
Q157 0.433 0.891 0.439 !       1.00 eA-3
Q158 0.379 0.160 0.344 !       0.99 eA-3
Q159 0.322 0.251 0.359 !       0.99 eA-3
Q160 0.154 0.924 0.281 !       0.99 eA-3
Q161 0.548 0.377 0.487 !       0.98 eA-3
C162 0.280 0.108 0.000 !       0.97 eA-3
Q163 0.769 0.110 0.501 !       0.97 eA-3
Q164 0.791 0.232 0.428 !       0.97 eA-3
Q165 0.593 0.092 0.374 !       0.97 eA-3
Q166 0.628 0.315 0.425 !       0.96 eA-3
Q167 1.004 0.439 0.126 !       0.96 eA-3
Q168 0.245 0.809 0.081 !       0.95 eA-3
Q169 0.338 0.028 0.389 !       0.95 eA-3
Q170 0.693 0.315 0.312 !       0.94 eA-3
Q171 0.098 0.174 0.279 !       0.94 eA-3
Q172 0.971 0.012 0.420 !       0.94 eA-3
Q173 0.780 0.312 0.244 !       0.94 eA-3
Q174 0.788 0.328 0.311 !       0.94 eA-3
Q175 0.349 0.823 0.094 !       0.94 eA-3
Q176 0.692 0.263 0.239 !       0.93 eA-3
Q177 0.255 0.092 0.139 !       0.93 eA-3
C178 1.010 0.011 0.219 !       0.92 eA-3
Q179 0.231 0.283 0.221 !       0.91 eA-3
Q180 0.836 0.875 0.077 !       0.91 eA-3
Q181 0.642 0.046 0.060 !       0.91 eA-3
Q182 0.063 0.610 0.329 !       0.91 eA-3
Q183 0.240 0.815 0.159 !       0.91 eA-3
Q184 0.085 0.551 0.271 !       0.91 eA-3
Q185 0.350 0.798 0.172 !       0.91 eA-3
Q186 0.775 0.393 0.272 !       0.91 eA-3
Q187 0.375 0.065 0.453 !       0.90 eA-3
Q188 0.579 0.457 0.204 !       0.90 eA-3
Q189 0.749 0.939 0.467 !       0.89 eA-3
Q190 0.787 0.096 0.377 !       0.89 eA-3
Q191 0.635 0.982 0.014 !       0.89 eA-3
C192 0.782 0.889 0.028 !       0.88 eA-3
Q193 0.383 0.312 0.343 !       0.88 eA-3
Q194 0.269 0.519 0.392 !       0.88 eA-3
Q195 0.370 0.767 0.125 !       0.88 eA-3
Q196 0.608 0.137 0.451 !       0.88 eA-3
C197 1.010 0.861 0.062 !       0.88 eA-3
Q198 0.813 0.675 0.326 !       0.87 eA-3
Q199 0.139 0.473 0.234 !       0.87 eA-3
;
_refine_diff_density_max 0.884
_refine_diff_density_min -1.703
_refine_diff_density_rms 0.161
_refine_ls_extinction_method none
_refine_ls_goodness_of_fit_ref 1.007
_refine_ls_hydrogen_treatment constr
_refine_ls_matrix_type full
_refine_ls_number_parameters 382
_refine_ls_number_reflns 6124
_refine_ls_number_restraints 338
_refine_ls_restrained_S_all 0.982
_refine_ls_R_factor_all 0.1981
_refine_ls_R_factor_gt 0.1027
_refine_ls_shift/su_max 0.001
_refine_ls_shift/su_mean 0.000
_refine_ls_structure_factor_coef Fsqd
_refine_ls_weighting_details 'w=1/[\s^2^(Fo^2^)+(0.0805P)^2^] where P=(Fo^2^+2Fc^2^)/3'
_refine_ls_weighting_scheme calc
_refine_ls_wR_factor_gt 0.2199
_refine_ls_wR_factor_ref 0.2451
_reflns_Friedel_coverage 0.000
_reflns_number_gt 2356
_reflns_number_total 6124
_reflns_threshold_expression 'I > 2\s(I)'
_cod_data_source_file c9py00904c2.cif
_cod_data_source_block 170116a_sq
_cod_depositor_comments
;Adding full bibliography for 1552310.cif.

 Adding full bibliography for 1552310.cif.
;
_cod_database_code 1552310
_shelx_shelxl_version_number 2018/3
_shelx_space_group_comment
;
The symmetry employed for this shelxl refinement is uniquely defined
by the following loop, which should always be used as a source of
symmetry information in preference to the above space-group names.
They are only intended as comments.
;
_shelx_estimated_absorpt_t_max 0.965
_shelx_estimated_absorpt_t_min 0.893
_olex2_refinement_description
;
1. Fixed Uiso
 At 1.2 times of:
  All C(H) groups
 At 1.5 times of:
  All C(H,H,H) groups
2. Rigid body (RIGU) restrains
 All non-hydrogen atoms
 with sigma for 1-2 distances of 0.004 and sigma for 1-3 distances of 0.004
3.a Aromatic/amide H refined with riding coordinates:
 C3(H3), C4(H4), C5(H5), C6(H6), C8(H8), C9(H9), C10(H10), C11(H11), C14(H14),
 C15(H15), C16(H16), C17(H17), C21(H21), C22(H22), C23(H23), C24(H24), C26(H26),
  C27(H27), C28(H28), C29(H29), C30(H30)
3.b Idealised Me refined as rotating group:
 C31(H31A,H31B,H31C), C32(H32A,H32B,H32C), C33(H33A,H33B,H33C)
;
_platon_squeeze_void_probe_radius 1.20
_olex2_submission_special_instructions 'No special instructions were received'

loop_
_space_group_symop_operation_xyz
'x, y, z'
'-x, -y, -z'

loop_
_atom_site_label
_atom_site_type_symbol
_atom_site_fract_x
_atom_site_fract_y
_atom_site_fract_z
_atom_site_U_iso_or_equiv
_atom_site_adp_type
_atom_site_occupancy
_atom_site_site_symmetry_order
_atom_site_calc_flag
_atom_site_refinement_flags_posn
_atom_site_refinement_flags_adp
Pd1 Pd 0.48544(8) 0.69945(7) 0.62918(6) 0.0501(2) Uani 1 1 d . U
N1 N 0.2538(7) 0.7374(6) 0.8578(5) 0.0496(19) Uani 1 1 d . U
O1 O 0.4460(6) 0.7881(5) 0.4997(5) 0.060(2) Uani 1 1 d . U
O2 O 0.2107(6) 0.8482(5) 0.5642(5) 0.063(2) Uani 1 1 d . U
O3 O 0.3160(7) 0.8584(6) 0.3873(5) 0.073(2) Uani 1 1 d . U
O4 O 0.6853(6) 0.7645(5) 0.5909(5) 0.066(2) Uani 1 1 d . U
P1 P 0.2928(2) 0.6141(2) 0.66534(18) 0.0436(7) Uani 1 1 d . U
S1 S 0.3077(3) 0.8046(2) 0.4827(2) 0.0557(8) Uani 1 1 d . U
S2 S 0.7066(3) 0.8783(2) 0.5465(2) 0.0688(9) Uani 1 1 d . U
C1 C 0.1356(8) 0.6749(7) 0.7389(6) 0.038(2) Uani 1 1 d . U
C2 C 0.1312(9) 0.7254(8) 0.8229(7) 0.049(2) Uani 1 1 d . U
C3 C 0.0107(10) 0.7632(9) 0.8810(8) 0.070(3) Uani 1 1 d . U
H3 H 0.010049 0.794388 0.937955 0.084 Uiso 1 1 calc R .
C4 C -0.1096(10) 0.7532(8) 0.8518(8) 0.065(3) Uani 1 1 d . U
H4 H -0.191455 0.777933 0.890247 0.078 Uiso 1 1 calc R .
C5 C -0.1104(10) 0.7084(9) 0.7687(8) 0.069(3) Uani 1 1 d . U
H5 H -0.191551 0.702817 0.749921 0.083 Uiso 1 1 calc R .
C6 C 0.0095(8) 0.6718(7) 0.7132(7) 0.050(3) Uani 1 1 d . U
H6 H 0.008556 0.643189 0.655271 0.060 Uiso 1 1 calc R .
C7 C 0.3373(9) 0.8257(7) 0.8298(7) 0.045(2) Uani 1 1 d . U
C8 C 0.3461(10) 0.9023(8) 0.7514(7) 0.058(3) Uani 1 1 d . U
H8 H 0.289652 0.900536 0.709018 0.070 Uiso 1 1 calc R .
C9 C 0.4404(10) 0.9792(9) 0.7398(8) 0.071(3) Uani 1 1 d . U
H9 H 0.451741 1.028287 0.686634 0.086 Uiso 1 1 calc R .
C10 C 0.5194(11) 0.9849(10) 0.8064(8) 0.077(3) Uani 1 1 d . U
H10 H 0.579717 1.040050 0.797777 0.092 Uiso 1 1 calc R .
C11 C 0.5123(10) 0.9125(9) 0.8845(8) 0.067(3) Uani 1 1 d . U
H11 H 0.566758 0.918390 0.927741 0.081 Uiso 1 1 calc R .
C12 C 0.4202(10) 0.8289(9) 0.8975(7) 0.063(2) Uani 1 1 d . U
C13 C 0.3814(10) 0.7410(8) 0.9698(7) 0.057(2) Uani 1 1 d . U
C14 C 0.4276(11) 0.7054(10) 1.0514(7) 0.077(3) Uani 1 1 d . U
H14 H 0.496401 0.739485 1.069026 0.092 Uiso 1 1 calc R .
C15 C 0.3694(13) 0.6206(11) 1.1030(9) 0.103(4) Uani 1 1 d . U
H15 H 0.401402 0.596097 1.156778 0.124 Uiso 1 1 calc R .
C16 C 0.2677(13) 0.5669(9) 1.0839(8) 0.082(3) Uani 1 1 d . U
H16 H 0.229914 0.509783 1.125178 0.098 Uiso 1 1 calc R .
C17 C 0.2178(12) 0.5992(9) 0.9984(8) 0.075(3) Uani 1 1 d . U
H17 H 0.151678 0.562899 0.979841 0.091 Uiso 1 1 calc R .
C18 C 0.2792(9) 0.6912(8) 0.9460(6) 0.051(2) Uani 1 1 d . U
C19 C 0.2439(9) 0.5913(8) 0.5511(6) 0.044(2) Uani 1 1 d . U
C20 C 0.2511(8) 0.6747(8) 0.4762(6) 0.044(2) Uani 1 1 d . U
C21 C 0.2123(10) 0.6542(8) 0.3909(7) 0.056(3) Uani 1 1 d . U
H21 H 0.214099 0.708049 0.342623 0.067 Uiso 1 1 calc R .
C22 C 0.1723(9) 0.5567(8) 0.3783(7) 0.056(3) Uani 1 1 d . U
H22 H 0.145378 0.544979 0.322146 0.067 Uiso 1 1 calc R .
C23 C 0.1715(10) 0.4752(9) 0.4481(7) 0.059(3) Uani 1 1 d . U
H23 H 0.148557 0.408142 0.437072 0.071 Uiso 1 1 calc R .
C24 C 0.2042(9) 0.4917(8) 0.5338(7) 0.051(2) Uani 1 1 d . U
H24 H 0.200078 0.436179 0.580907 0.062 Uiso 1 1 calc R .
C25 C 0.2874(9) 0.4808(7) 0.7247(6) 0.044(2) Uani 1 1 d . U
C26 C 0.4020(10) 0.4104(8) 0.6926(7) 0.061(3) Uani 1 1 d . U
H26 H 0.476859 0.433990 0.644312 0.073 Uiso 1 1 calc R .
C27 C 0.4019(11) 0.3084(8) 0.7326(7) 0.068(3) Uani 1 1 d . U
H27 H 0.476739 0.263753 0.711470 0.082 Uiso 1 1 calc R .
C28 C 0.2907(12) 0.2721(10) 0.8044(8) 0.078(3) Uani 1 1 d . U
H28 H 0.291340 0.203238 0.831413 0.093 Uiso 1 1 calc R .
C29 C 0.1812(12) 0.3362(9) 0.8354(8) 0.081(4) Uani 1 1 d . U
H29 H 0.106688 0.310265 0.882693 0.097 Uiso 1 1 calc R .
C30 C 0.1776(10) 0.4410(9) 0.7977(7) 0.065(3) Uani 1 1 d . U
H30 H 0.102216 0.484206 0.821191 0.078 Uiso 1 1 calc R .
C31 C 0.8495(10) 0.9190(9) 0.5866(9) 0.086(4) Uani 1 1 d . U
H31A H 0.917199 0.863250 0.580549 0.129 Uiso 1 1 calc GR .
H31B H 0.820007 0.935409 0.653369 0.129 Uiso 1 1 calc GR .
H31C H 0.887963 0.980342 0.547413 0.129 Uiso 1 1 calc GR .
C32 C 0.7954(14) 0.8665(11) 0.4246(9) 0.109(5) Uani 1 1 d . U
H32A H 0.872625 0.819431 0.422242 0.164 Uiso 1 1 calc GR .
H32B H 0.826338 0.934472 0.395374 0.164 Uiso 1 1 calc GR .
H32C H 0.735841 0.839309 0.389818 0.164 Uiso 1 1 calc GR .
C33 C 0.5416(9) 0.6245(8) 0.7452(6) 0.060(3) Uani 1 1 d . U
H33A H 0.621695 0.581387 0.722824 0.090 Uiso 1 1 calc GR .
H33B H 0.468696 0.581043 0.782005 0.090 Uiso 1 1 calc GR .
H33C H 0.561099 0.675659 0.785696 0.090 Uiso 1 1 calc GR .

loop_
_atom_site_aniso_label
_atom_site_aniso_U_11
_atom_site_aniso_U_22
_atom_site_aniso_U_33
_atom_site_aniso_U_23
_atom_site_aniso_U_13
_atom_site_aniso_U_12
Pd1 0.0399(4) 0.0507(5) 0.0599(5) 0.0017(4) -0.0148(3) 0.0010(3)
N1 0.054(3) 0.057(4) 0.040(4) -0.003(3) -0.017(3) 0.000(3)
O1 0.053(3) 0.060(4) 0.068(4) 0.011(4) -0.019(3) -0.011(3)
O2 0.061(4) 0.065(4) 0.067(4) -0.011(4) -0.023(3) 0.001(3)
O3 0.104(5) 0.058(5) 0.058(4) 0.015(4) -0.025(4) -0.009(4)
O4 0.047(4) 0.045(4) 0.102(5) 0.017(4) -0.015(4) 0.000(3)
P1 0.0442(14) 0.0486(16) 0.0382(14) -0.0026(13) -0.0112(12) 0.0022(12)
S1 0.0602(16) 0.0504(16) 0.0572(17) 0.0056(14) -0.0188(13) -0.0020(13)
S2 0.0532(15) 0.0556(18) 0.099(2) 0.0121(17) -0.0261(15) -0.0021(13)
C1 0.030(4) 0.046(5) 0.036(4) 0.003(3) -0.006(3) -0.001(4)
C2 0.044(4) 0.057(6) 0.048(4) -0.004(4) -0.017(3) 0.005(4)
C3 0.059(4) 0.088(8) 0.063(6) -0.028(6) -0.010(4) 0.008(5)
C4 0.040(4) 0.074(7) 0.074(5) -0.014(5) 0.000(4) 0.006(5)
C5 0.034(4) 0.103(8) 0.071(5) -0.012(5) -0.013(4) 0.011(5)
C6 0.045(4) 0.062(6) 0.048(5) -0.014(5) -0.017(3) -0.003(4)
C7 0.039(4) 0.051(5) 0.045(4) -0.010(4) -0.008(3) 0.009(3)
C8 0.057(5) 0.062(6) 0.057(5) 0.007(4) -0.019(4) -0.003(4)
C9 0.056(5) 0.065(6) 0.091(6) 0.018(6) -0.021(4) -0.002(4)
C10 0.061(6) 0.085(7) 0.083(6) -0.002(5) -0.018(4) -0.009(5)
C11 0.062(5) 0.072(6) 0.078(6) -0.016(5) -0.032(5) 0.001(4)
C12 0.058(5) 0.075(5) 0.062(5) -0.002(4) -0.029(3) -0.005(4)
C13 0.067(5) 0.066(5) 0.047(4) -0.011(4) -0.029(3) 0.002(4)
C14 0.081(6) 0.098(7) 0.066(5) 0.006(5) -0.049(4) -0.010(5)
C15 0.128(7) 0.118(8) 0.077(7) 0.029(6) -0.058(5) -0.023(5)
C16 0.127(7) 0.056(7) 0.065(6) 0.020(5) -0.032(5) -0.014(5)
C17 0.099(7) 0.068(6) 0.065(5) 0.001(5) -0.030(4) -0.017(5)
C18 0.064(5) 0.056(5) 0.040(4) -0.005(4) -0.026(3) 0.006(4)
C19 0.041(5) 0.056(5) 0.034(4) -0.003(3) -0.006(4) 0.001(4)
C20 0.038(5) 0.062(5) 0.033(4) -0.006(3) -0.009(3) 0.000(4)
C21 0.069(6) 0.067(5) 0.037(4) -0.008(4) -0.020(4) 0.000(4)
C22 0.059(6) 0.067(5) 0.046(5) -0.016(4) -0.021(4) 0.003(4)
C23 0.065(6) 0.066(5) 0.048(4) -0.010(4) -0.015(4) -0.002(5)
C24 0.053(5) 0.057(5) 0.043(4) -0.011(4) -0.007(4) -0.007(4)
C25 0.048(4) 0.050(5) 0.032(5) 0.001(4) -0.010(4) 0.000(3)
C26 0.052(5) 0.067(5) 0.062(6) 0.014(5) -0.017(5) 0.005(4)
C27 0.079(6) 0.059(5) 0.065(7) 0.008(5) -0.024(5) 0.021(5)
C28 0.097(6) 0.070(6) 0.065(7) 0.011(6) -0.025(5) 0.004(5)
C29 0.085(6) 0.074(6) 0.072(8) 0.024(5) -0.008(6) -0.006(5)
C30 0.051(5) 0.071(5) 0.066(7) 0.020(5) -0.009(4) -0.006(5)
C31 0.056(6) 0.071(8) 0.135(9) 0.008(7) -0.035(6) -0.003(5)
C32 0.120(11) 0.120(12) 0.081(7) 0.002(7) -0.015(7) -0.001(9)
C33 0.058(6) 0.076(8) 0.051(6) 0.001(5) -0.026(5) 0.001(5)

loop_
_atom_type_symbol
_atom_type_description
_atom_type_scat_dispersion_real
_atom_type_scat_dispersion_imag
_atom_type_scat_source
C C 0.0033 0.0016 'International Tables Vol C Tables 4.2.6.8 and 6.1.1.4'
H H 0.0000 0.0000 'International Tables Vol C Tables 4.2.6.8 and 6.1.1.4'
N N 0.0061 0.0033 'International Tables Vol C Tables 4.2.6.8 and 6.1.1.4'
O O 0.0106 0.0060 'International Tables Vol C Tables 4.2.6.8 and 6.1.1.4'
P P 0.1023 0.0942 'International Tables Vol C Tables 4.2.6.8 and 6.1.1.4'
Pd Pd -0.9988 1.0072 'International Tables Vol C Tables 4.2.6.8 and 6.1.1.4'
S S 0.1246 0.1234 'International Tables Vol C Tables 4.2.6.8 and 6.1.1.4'

loop_
_geom_angle_atom_site_label_1
_geom_angle_atom_site_label_2
_geom_angle_atom_site_label_3
_geom_angle
O1 Pd1 P1 95.13(17)
O4 Pd1 O1 87.8(2)
O4 Pd1 P1 173.09(19)
C33 Pd1 O1 173.9(3)
C33 Pd1 O4 86.1(3)
C33 Pd1 P1 90.9(3)
C7 N1 C2 122.5(8)
C7 N1 C18 107.1(8)
C18 N1 C2 126.4(7)
S1 O1 Pd1 123.2(4)
S2 O4 Pd1 120.3(4)
C1 P1 Pd1 120.0(3)
C1 P1 C19 102.6(4)
C19 P1 Pd1 109.1(3)
C25 P1 Pd1 119.3(3)
C25 P1 C1 101.4(4)
C25 P1 C19 101.8(4)
O1 S1 C20 104.4(4)
O2 S1 O1 112.8(4)
O2 S1 O3 116.5(4)
O2 S1 C20 105.9(4)
O3 S1 O1 110.2(4)
O3 S1 C20 106.0(4)
O4 S2 C31 103.4(5)
O4 S2 C32 105.0(6)
C32 S2 C31 96.0(6)
C2 C1 P1 123.5(7)
C2 C1 C6 115.2(8)
C6 C1 P1 121.3(7)
C1 C2 N1 121.8(8)
C3 C2 N1 115.6(9)
C3 C2 C1 122.6(9)
C2 C3 H3 120.9
C2 C3 C4 118.2(10)
C4 C3 H3 120.9
C3 C4 H4 119.2
C5 C4 C3 121.6(10)
C5 C4 H4 119.2
C4 C5 H5 120.6
C4 C5 C6 118.8(10)
C6 C5 H5 120.6
C1 C6 H6 118.3
C5 C6 C1 123.5(9)
C5 C6 H6 118.3
N1 C7 C8 130.4(9)
N1 C7 C12 107.8(8)
C8 C7 C12 121.9(9)
C7 C8 H8 121.0
C9 C8 C7 117.9(10)
C9 C8 H8 121.0
C8 C9 H9 119.6
C8 C9 C10 120.8(11)
C10 C9 H9 119.6
C9 C10 H10 118.6
C11 C10 C9 122.8(11)
C11 C10 H10 118.6
C10 C11 H11 120.8
C10 C11 C12 118.4(11)
C12 C11 H11 120.8
C7 C12 C13 107.2(9)
C11 C12 C7 118.0(9)
C11 C12 C13 134.7(10)
C14 C13 C12 132.6(10)
C18 C13 C12 106.8(9)
C18 C13 C14 120.6(10)
C13 C14 H14 121.3
C15 C14 C13 117.3(11)
C15 C14 H14 121.3
C14 C15 H15 117.2
C14 C15 C16 125.6(12)
C16 C15 H15 117.2
C15 C16 H16 120.3
C15 C16 C17 119.4(11)
C17 C16 H16 120.3
C16 C17 H17 123.0
C18 C17 C16 113.9(10)
C18 C17 H17 123.0
C13 C18 N1 110.9(8)
C13 C18 C17 123.1(9)
C17 C18 N1 125.7(9)
C20 C19 P1 120.5(7)
C24 C19 P1 121.4(7)
C24 C19 C20 118.1(9)
C19 C20 S1 124.4(7)
C21 C20 S1 116.9(7)
C21 C20 C19 118.6(9)
C20 C21 H21 119.5
C22 C21 C20 121.0(9)
C22 C21 H21 119.5
C21 C22 H22 119.8
C21 C22 C23 120.4(10)
C23 C22 H22 119.8
C22 C23 H23 119.5
C24 C23 C22 120.9(10)
C24 C23 H23 119.5
C19 C24 H24 119.6
C23 C24 C19 120.8(9)
C23 C24 H24 119.6
C26 C25 P1 118.2(6)
C30 C25 P1 124.6(7)
C30 C25 C26 117.2(9)
C25 C26 H26 119.6
C27 C26 C25 120.7(9)
C27 C26 H26 119.6
C26 C27 H27 119.9
C26 C27 C28 120.2(10)
C28 C27 H27 119.9
C27 C28 H28 119.8
C29 C28 C27 120.4(11)
C29 C28 H28 119.8
C28 C29 H29 119.3
C28 C29 C30 121.4(10)
C30 C29 H29 119.3
C25 C30 C29 120.2(10)
C25 C30 H30 119.9
C29 C30 H30 119.9
S2 C31 H31A 109.5
S2 C31 H31B 109.5
S2 C31 H31C 109.5
H31A C31 H31B 109.5
H31A C31 H31C 109.5
H31B C31 H31C 109.5
S2 C32 H32A 109.5
S2 C32 H32B 109.5
S2 C32 H32C 109.5
H32A C32 H32B 109.5
H32A C32 H32C 109.5
H32B C32 H32C 109.5
Pd1 C33 H33A 109.5
Pd1 C33 H33B 109.5
Pd1 C33 H33C 109.5
H33A C33 H33B 109.5
H33A C33 H33C 109.5
H33B C33 H33C 109.5

loop_
_geom_bond_atom_site_label_1
_geom_bond_atom_site_label_2
_geom_bond_distance
Pd1 O1 2.197(7)
Pd1 O4 2.143(6)
Pd1 P1 2.198(3)
Pd1 C33 2.033(9)
N1 C2 1.462(11)
N1 C7 1.407(11)
N1 C18 1.420(11)
O1 S1 1.481(7)
O2 S1 1.453(7)
O3 S1 1.456(7)
O4 S2 1.537(7)
P1 C1 1.851(8)
P1 C19 1.859(10)
P1 C25 1.834(9)
S1 C20 1.790(10)
S2 C31 1.789(11)
S2 C32 1.760(12)
C1 C2 1.391(12)
C1 C6 1.414(12)
C2 C3 1.385(12)
C3 H3 0.9300
C3 C4 1.392(14)
C4 H4 0.9300
C4 C5 1.355(15)
C5 H5 0.9300
C5 C6 1.360(12)
C6 H6 0.9300
C7 C8 1.411(12)
C7 C12 1.429(13)
C8 H8 0.9300
C8 C9 1.367(14)
C9 H9 0.9300
C9 C10 1.390(15)
C10 H10 0.9300
C10 C11 1.378(14)
C11 H11 0.9300
C11 C12 1.415(14)
C12 C13 1.457(13)
C13 C14 1.392(14)
C13 C18 1.360(13)
C14 H14 0.9300
C14 C15 1.330(15)
C15 H15 0.9300
C15 C16 1.350(17)
C16 H16 0.9300
C16 C17 1.453(15)
C17 H17 0.9300
C17 C18 1.417(13)
C19 C20 1.435(12)
C19 C24 1.405(13)
C20 C21 1.411(13)
C21 H21 0.9300
C21 C22 1.361(14)
C22 H22 0.9300
C22 C23 1.378(13)
C23 H23 0.9300
C23 C24 1.373(13)
C24 H24 0.9300
C25 C26 1.440(13)
C25 C30 1.400(12)
C26 H26 0.9300
C26 C27 1.377(13)
C27 H27 0.9300
C27 C28 1.387(13)
C28 H28 0.9300
C28 C29 1.352(15)
C29 H29 0.9300
C29 C30 1.402(14)
C30 H30 0.9300
C31 H31A 0.9600
C31 H31B 0.9600
C31 H31C 0.9600
C32 H32A 0.9600
C32 H32B 0.9600
C32 H32C 0.9600
C33 H33A 0.9600
C33 H33B 0.9600
C33 H33C 0.9600

loop_
_geom_torsion_atom_site_label_1
_geom_torsion_atom_site_label_2
_geom_torsion_atom_site_label_3
_geom_torsion_atom_site_label_4
_geom_torsion
Pd1 O1 S1 O2 52.7(6)
Pd1 O1 S1 O3 -175.2(4)
Pd1 O1 S1 C20 -61.8(5)
Pd1 O4 S2 C31 150.0(5)
Pd1 O4 S2 C32 -109.8(6)
Pd1 P1 C1 C2 -45.4(8)
Pd1 P1 C1 C6 135.3(6)
Pd1 P1 C19 C20 -45.4(7)
Pd1 P1 C19 C24 132.0(7)
Pd1 P1 C25 C26 -40.2(9)
Pd1 P1 C25 C30 141.6(8)
N1 C2 C3 C4 -179.6(9)
N1 C7 C8 C9 -178.3(9)
N1 C7 C12 C11 -179.3(9)
N1 C7 C12 C13 -1.7(10)
O1 S1 C20 C19 56.3(8)
O1 S1 C20 C21 -123.3(7)
O2 S1 C20 C19 -63.0(8)
O2 S1 C20 C21 117.4(7)
O3 S1 C20 C19 172.7(7)
O3 S1 C20 C21 -6.9(8)
P1 C1 C2 N1 2.2(12)
P1 C1 C2 C3 -174.9(8)
P1 C1 C6 C5 175.0(8)
P1 C19 C20 S1 0.8(10)
P1 C19 C20 C21 -179.6(7)
P1 C19 C24 C23 -178.4(7)
P1 C25 C26 C27 -178.2(8)
P1 C25 C30 C29 177.2(9)
S1 C20 C21 C22 177.8(7)
C1 P1 C19 C20 82.9(7)
C1 P1 C19 C24 -99.7(8)
C1 P1 C25 C26 -174.5(8)
C1 P1 C25 C30 7.3(10)
C1 C2 C3 C4 -2.3(15)
C2 N1 C7 C8 -17.3(14)
C2 N1 C7 C12 162.5(8)
C2 N1 C18 C13 -162.4(9)
C2 N1 C18 C17 23.5(15)
C2 C1 C6 C5 -4.3(14)
C2 C3 C4 C5 -0.3(16)
C3 C4 C5 C6 0.5(17)
C4 C5 C6 C1 2.0(16)
C6 C1 C2 N1 -178.5(8)
C6 C1 C2 C3 4.4(13)
C7 N1 C2 C1 90.7(11)
C7 N1 C2 C3 -92.0(11)
C7 N1 C18 C13 -4.8(10)
C7 N1 C18 C17 -178.9(9)
C7 C8 C9 C10 -3.5(16)
C7 C12 C13 C14 179.6(11)
C7 C12 C13 C18 -1.2(11)
C8 C7 C12 C11 0.5(14)
C8 C7 C12 C13 178.1(9)
C8 C9 C10 C11 2.8(17)
C9 C10 C11 C12 -0.2(16)
C10 C11 C12 C7 -1.4(15)
C10 C11 C12 C13 -178.1(11)
C11 C12 C13 C14 -3(2)
C11 C12 C13 C18 175.8(11)
C12 C7 C8 C9 1.9(14)
C12 C13 C14 C15 -179.8(12)
C12 C13 C18 N1 3.7(11)
C12 C13 C18 C17 177.9(9)
C13 C14 C15 C16 -1(2)
C14 C13 C18 N1 -177.0(9)
C14 C13 C18 C17 -2.7(16)
C14 C15 C16 C17 3(2)
C15 C16 C17 C18 -3.7(16)
C16 C17 C18 N1 177.3(9)
C16 C17 C18 C13 3.9(15)
C18 N1 C2 C1 -114.9(10)
C18 N1 C2 C3 62.4(13)
C18 N1 C7 C8 -175.9(9)
C18 N1 C7 C12 3.9(10)
C18 C13 C14 C15 1.1(16)
C19 P1 C1 C2 -166.5(8)
C19 P1 C1 C6 14.2(8)
C19 P1 C25 C26 79.8(8)
C19 P1 C25 C30 -98.4(9)
C19 C20 C21 C22 -1.8(13)
C20 C19 C24 C23 -0.9(13)
C20 C21 C22 C23 -1.3(14)
C21 C22 C23 C24 3.3(15)
C22 C23 C24 C19 -2.2(14)
C24 C19 C20 S1 -176.7(7)
C24 C19 C20 C21 2.9(12)
C25 P1 C1 C2 88.5(8)
C25 P1 C1 C6 -90.8(8)
C25 P1 C19 C20 -172.4(7)
C25 P1 C19 C24 5.0(8)
C25 C26 C27 C28 0.2(17)
C26 C25 C30 C29 -1.0(15)
C26 C27 C28 C29 0.3(18)
C27 C28 C29 C30 -1.2(19)
C28 C29 C30 C25 1.6(18)
C30 C25 C26 C27 0.1(15)

loop_
_platon_squeeze_void_nr
_platon_squeeze_void_average_x
_platon_squeeze_void_average_y
_platon_squeeze_void_average_z
_platon_squeeze_void_volume
_platon_squeeze_void_count_electrons
_platon_squeeze_void_content
1 0.000 0.000 0.000 260 67 ' '
